data_7064213
loop_
_publ_author_name
'MacDougall, Phillip'
'Zeng, Mich Wenshi'
'Wang, Jin'
'Ho, Peter Cheng-Wei'
'Vargas-Baca, Ignacio'

_publ_section_title
;
 From Fluorine Chemistry to Noncovalent Interactions: Celebrating Prof.
 Giuseppe Resnati
;
_journal_name_full 'New Journal of Chemistry'
_journal_paper_doi 10.1039/D5NJ03688G
_journal_year 2026
_chemical_formula_moiety 'C7 H5 Cl4 N O Se'
_chemical_formula_sum 'C7 H5 Cl4 N O Se'
_chemical_formula_weight 339.88
_space_group_crystal_system monoclinic
_space_group_IT_number 14
_space_group_name_Hall '-P 2yn'
_space_group_name_H-M_alt 'P 1 21/n 1'
_atom_sites_solution_hydrogens geom
_audit_creation_date 2023-11-23
_audit_creation_method
;
Olex2 1.5
(compiled 2023.08.24 svn.re1ec1418 for OlexSys, GUI svn.r6817)
;
_audit_update_record
;
2023-11-23 deposited with the CCDC.	2025-12-08 downloaded from the CCDC.
;
_cell_angle_alpha 90
_cell_angle_beta 96.5360(10)
_cell_angle_gamma 90
_cell_formula_units_Z 4
_cell_length_a 7.9518(5)
_cell_length_b 16.4650(9)
_cell_length_c 8.8983(5)
_cell_measurement_reflns_used 9985
_cell_measurement_temperature 100.15
_cell_measurement_theta_max 28.654
_cell_measurement_theta_min 2.474
_cell_volume 1157.45(12)
_computing_cell_refinement 'SAINT v8.34A (Bruker, 2013)'
_computing_data_reduction 'SAINT v8.34A (Bruker, 2013)'
_computing_molecular_graphics 'Olex2 1.5 (Dolomanov et al., 2009)'
_computing_publication_material 'Olex2 1.5 (Dolomanov et al., 2009)'
_computing_structure_refinement 'SHELXL 2018/3 (Sheldrick, 2015)'
_computing_structure_solution 'SHELXT 2014/4 (Sheldrick, 2014)'
_diffrn_ambient_temperature 100.15
_diffrn_measured_fraction_theta_full 1.000
_diffrn_measured_fraction_theta_max 0.998
_diffrn_measurement_device_type 'Bruker APEX-II CCD'
_diffrn_measurement_method '\f and \w scans'
_diffrn_radiation_type MoK\a
_diffrn_radiation_wavelength 0.71073
_diffrn_reflns_av_R_equivalents 0.0375
_diffrn_reflns_av_unetI/netI 0.0167
_diffrn_reflns_Laue_measured_fraction_full 1.000
_diffrn_reflns_Laue_measured_fraction_max 0.998
_diffrn_reflns_limit_h_max 10
_diffrn_reflns_limit_h_min -10
_diffrn_reflns_limit_k_max 22
_diffrn_reflns_limit_k_min -22
_diffrn_reflns_limit_l_max 12
_diffrn_reflns_limit_l_min -12
_diffrn_reflns_number 38774
_diffrn_reflns_point_group_measured_fraction_full 1.000
_diffrn_reflns_point_group_measured_fraction_max 0.998
_diffrn_reflns_theta_full 25.242
_diffrn_reflns_theta_max 28.860
_diffrn_reflns_theta_min 2.474
_diffrn_source_current 30.0
_diffrn_source_power 1.5
_diffrn_source_voltage 50.0
_diffrn_standards_number 0
_exptl_absorpt_coefficient_mu 4.132
_exptl_absorpt_correction_T_max 0.7458
_exptl_absorpt_correction_T_min 0.6448
_exptl_absorpt_correction_type multi-scan
_exptl_absorpt_process_details
;
SADABS-2014/4 (Bruker,2014/4) was used for absorption correction.
wR2(int) was 0.0579 before and 0.0423 after correction.
The Ratio of minimum to maximum transmission is 0.8646.
The \l/2 correction factor is 0.00150.
;
_exptl_crystal_colour colourless
_exptl_crystal_colour_primary colourless
_exptl_crystal_density_diffrn 1.950
_exptl_crystal_description block
_exptl_crystal_F_000 656
_exptl_crystal_size_max 0.18
_exptl_crystal_size_mid 0.1
_exptl_crystal_size_min 0.1
_refine_diff_density_max 1.047
_refine_diff_density_min -0.870
_refine_diff_density_rms 0.077
_refine_ls_extinction_method none
_refine_ls_goodness_of_fit_ref 1.036
_refine_ls_hydrogen_treatment constr
_refine_ls_matrix_type full
_refine_ls_number_parameters 128
_refine_ls_number_reflns 3027
_refine_ls_number_restraints 0
_refine_ls_restrained_S_all 1.036
_refine_ls_R_factor_all 0.0290
_refine_ls_R_factor_gt 0.0229
_refine_ls_shift/su_max 0.001
_refine_ls_shift/su_mean 0.000
_refine_ls_structure_factor_coef Fsqd
_refine_ls_weighting_details 'w=1/[\s^2^(Fo^2^)+(0.0278P)^2^+0.7884P] where P=(Fo^2^+2Fc^2^)/3'
_refine_ls_weighting_scheme calc
_refine_ls_wR_factor_gt 0.0525
_refine_ls_wR_factor_ref 0.0550
_reflns_Friedel_coverage 0.000
_reflns_number_gt 2681
_reflns_number_total 3027
_reflns_threshold_expression 'I > 2\s(I)'
_cod_data_source_file d5nj03688g2.cif
_cod_data_source_block pm2_7a_0m_a
_cod_database_code 7064213
_shelx_shelxl_version_number 2018/3
_shelx_space_group_comment
;
The symmetry employed for this shelxl refinement is uniquely defined
by the following loop, which should always be used as a source of
symmetry information in preference to the above space-group names.
They are only intended as comments.
;
_shelx_estimated_absorpt_t_max 0.683
_shelx_estimated_absorpt_t_min 0.523
_olex2_refinement_description
;
1.a Aromatic/amide H refined with riding coordinates:
 C4(H4), C7(H7), C6(H6), C5(H5)
1.b Idealised tetrahedral OH refined as rotating group:
 O1(H1)
;
_olex2_submission_special_instructions 'No special instructions were received'

loop_
_space_group_symop_operation_xyz
'x, y, z'
'-x+1/2, y+1/2, -z+1/2'
'-x, -y, -z'
'x-1/2, -y-1/2, z-1/2'

loop_
_atom_site_label
_atom_site_type_symbol
_atom_site_fract_x
_atom_site_fract_y
_atom_site_fract_z
_atom_site_U_iso_or_equiv
_atom_site_adp_type
_atom_site_occupancy
_atom_site_site_symmetry_order
_atom_site_calc_flag
_atom_site_refinement_flags_posn
_atom_site_refinement_flags_adp
_atom_site_refinement_flags_occupancy
_atom_site_disorder_assembly
_atom_site_disorder_group
Se1 Se 0.32819(2) 0.45380(2) 0.30814(2) 0.01411(6) Uani 1 1 d . . . . .
Cl1 Cl 0.65091(6) 0.44590(3) 0.34387(6) 0.02116(10) Uani 1 1 d . . . . .
Cl2 Cl 0.04152(6) 0.45315(3) 0.29465(6) 0.02219(10) Uani 1 1 d . . . . .
Cl3 Cl 0.32888(6) 0.53192(3) 0.10490(5) 0.02385(11) Uani 1 1 d . . . . .
Cl4 Cl 0.37318(9) 0.20601(3) 0.58097(6) 0.03462(14) Uani 1 1 d . . . . .
O1 O 0.3201(2) 0.37177(8) 0.66111(15) 0.0249(3) Uani 1 1 d . . . . .
H1 H 0.319084 0.421738 0.680057 0.037 Uiso 1 1 calc R U . . .
N1 N 0.3301(2) 0.36044(9) 0.50954(17) 0.0173(3) Uani 1 1 d . . . . .
C2 C 0.3600(2) 0.27931(11) 0.3000(2) 0.0170(4) Uani 1 1 d . . . . .
C1 C 0.3420(2) 0.34854(11) 0.2071(2) 0.0162(3) Uani 1 1 d . . . . .
C3 C 0.3527(2) 0.28866(11) 0.4632(2) 0.0188(4) Uani 1 1 d . . . . .
C4 C 0.3430(3) 0.34299(12) 0.0520(2) 0.0235(4) Uani 1 1 d . . . . .
H4 H 0.328602 0.390088 -0.009809 0.028 Uiso 1 1 calc R U . . .
C7 C 0.3858(3) 0.20409(12) 0.2336(2) 0.0224(4) Uani 1 1 d . . . . .
H7 H 0.401142 0.156851 0.294932 0.027 Uiso 1 1 calc R U . . .
C6 C 0.3893(3) 0.19809(13) 0.0779(2) 0.0273(4) Uani 1 1 d . . . . .
H6 H 0.407746 0.146911 0.033328 0.033 Uiso 1 1 calc R U . . .
C5 C 0.3657(3) 0.26687(13) -0.0120(2) 0.0296(5) Uani 1 1 d . . . . .
H5 H 0.364950 0.262139 -0.118468 0.035 Uiso 1 1 calc R U . . .

loop_
_atom_site_aniso_label
_atom_site_aniso_U_11
_atom_site_aniso_U_22
_atom_site_aniso_U_33
_atom_site_aniso_U_23
_atom_site_aniso_U_13
_atom_site_aniso_U_12
Se1 0.01306(9) 0.01461(9) 0.01518(9) 0.00077(6) 0.00383(6) -0.00019(6)
Cl1 0.0137(2) 0.0175(2) 0.0323(2) -0.00337(18) 0.00257(17) -0.00004(15)
Cl2 0.0134(2) 0.0282(2) 0.0257(2) -0.00186(18) 0.00489(17) -0.00033(17)
Cl3 0.0283(2) 0.0224(2) 0.0225(2) 0.00861(17) 0.00981(19) 0.00577(18)
Cl4 0.0707(4) 0.0159(2) 0.0166(2) 0.00216(17) 0.0020(2) 0.0012(2)
O1 0.0451(9) 0.0187(7) 0.0119(6) -0.0030(5) 0.0069(6) -0.0038(6)
N1 0.0223(8) 0.0180(7) 0.0119(7) -0.0008(6) 0.0037(6) -0.0015(6)
C2 0.0179(9) 0.0180(8) 0.0150(8) -0.0013(7) 0.0018(7) -0.0033(7)
C1 0.0165(8) 0.0164(8) 0.0161(8) -0.0029(6) 0.0040(7) -0.0028(6)
C3 0.0247(9) 0.0155(8) 0.0157(8) 0.0026(7) 0.0011(7) -0.0026(7)
C4 0.0309(11) 0.0236(9) 0.0164(9) 0.0008(7) 0.0046(8) -0.0034(8)
C7 0.0294(10) 0.0166(8) 0.0218(9) -0.0022(7) 0.0049(8) -0.0022(8)
C6 0.0368(12) 0.0227(10) 0.0238(10) -0.0091(8) 0.0095(9) -0.0047(8)
C5 0.0415(13) 0.0325(11) 0.0159(9) -0.0071(8) 0.0083(9) -0.0061(9)

loop_
_atom_type_symbol
_atom_type_description
_atom_type_scat_dispersion_real
_atom_type_scat_dispersion_imag
_atom_type_scat_source
C C 0.0033 0.0016 'International Tables Vol C Tables 4.2.6.8 and 6.1.1.4'
H H 0.0000 0.0000 'International Tables Vol C Tables 4.2.6.8 and 6.1.1.4'
Cl Cl 0.1484 0.1585 'International Tables Vol C Tables 4.2.6.8 and 6.1.1.4'
N N 0.0061 0.0033 'International Tables Vol C Tables 4.2.6.8 and 6.1.1.4'
O O 0.0106 0.0060 'International Tables Vol C Tables 4.2.6.8 and 6.1.1.4'
Se Se -0.0929 2.2259 'International Tables Vol C Tables 4.2.6.8 and 6.1.1.4'

loop_
_geom_angle_atom_site_label_1
_geom_angle_atom_site_label_2
_geom_angle_atom_site_label_3
_geom_angle
_geom_angle_site_symmetry_1
_geom_angle_site_symmetry_3
_geom_angle_publ_flag
Cl2 Se1 Cl1 174.805(18) . . ?
Cl2 Se1 N1 87.51(4) . . ?
Cl3 Se1 Cl1 92.024(18) . . ?
Cl3 Se1 Cl2 93.166(19) . . ?
Cl3 Se1 N1 174.74(4) . . ?
N1 Se1 Cl1 87.30(4) . . ?
C1 Se1 Cl1 84.50(5) . . ?
C1 Se1 Cl2 94.58(5) . . ?
C1 Se1 Cl3 97.65(5) . . ?
C1 Se1 N1 77.10(6) . . ?
N1 O1 H1 109.5 . . ?
O1 N1 Se1 131.41(11) . . ?
C3 N1 Se1 110.38(12) . . ?
C3 N1 O1 118.11(15) . . ?
C1 C2 C3 118.94(16) . . ?
C7 C2 C1 118.68(16) . . ?
C7 C2 C3 122.37(17) . . ?
C2 C1 Se1 117.01(13) . . ?
C4 C1 Se1 121.50(14) . . ?
C4 C1 C2 121.40(17) . . ?
N1 C3 Cl4 123.16(15) . . ?
N1 C3 C2 116.18(16) . . ?
C2 C3 Cl4 120.66(14) . . ?
C1 C4 H4 120.6 . . ?
C1 C4 C5 118.78(18) . . ?
C5 C4 H4 120.6 . . ?
C2 C7 H7 119.9 . . ?
C6 C7 C2 120.27(18) . . ?
C6 C7 H7 119.9 . . ?
C7 C6 H6 120.0 . . ?
C5 C6 C7 119.97(19) . . ?
C5 C6 H6 120.0 . . ?
C4 C5 H5 119.6 . . ?
C6 C5 C4 120.85(18) . . ?
C6 C5 H5 119.6 . . ?

loop_
_geom_bond_atom_site_label_1
_geom_bond_atom_site_label_2
_geom_bond_distance
_geom_bond_site_symmetry_2
_geom_bond_publ_flag
Se1 Cl1 2.5529(5) . ?
Se1 Cl2 2.2691(5) . ?
Se1 Cl3 2.2198(5) . ?
Se1 N1 2.3598(15) . ?
Se1 C1 1.9612(18) . ?
Cl4 C3 1.7139(18) . ?
O1 H1 0.8400 . ?
O1 N1 1.3727(19) . ?
N1 C3 1.271(2) . ?
C2 C1 1.406(3) . ?
C2 C3 1.468(2) . ?
C2 C7 1.398(3) . ?
C1 C4 1.384(3) . ?
C4 H4 0.9500 . ?
C4 C5 1.397(3) . ?
C7 H7 0.9500 . ?
C7 C6 1.392(3) . ?
C6 H6 0.9500 . ?
C6 C5 1.387(3) . ?
C5 H5 0.9500 . ?

loop_
_geom_torsion_atom_site_label_1
_geom_torsion_atom_site_label_2
_geom_torsion_atom_site_label_3
_geom_torsion_atom_site_label_4
_geom_torsion
_geom_torsion_site_symmetry_1
_geom_torsion_site_symmetry_2
_geom_torsion_site_symmetry_3
_geom_torsion_site_symmetry_4
_geom_torsion_publ_flag
Se1 N1 C3 Cl4 176.13(11) . . . . ?
Se1 N1 C3 C2 -4.1(2) . . . . ?
Se1 C1 C4 C5 175.31(16) . . . . ?
O1 N1 C3 Cl4 -0.6(3) . . . . ?
O1 N1 C3 C2 179.14(15) . . . . ?
C2 C1 C4 C5 -1.2(3) . . . . ?
C2 C7 C6 C5 -0.5(3) . . . . ?
C1 C2 C3 Cl4 179.77(14) . . . . ?
C1 C2 C3 N1 0.0(3) . . . . ?
C1 C2 C7 C6 -1.6(3) . . . . ?
C1 C4 C5 C6 -0.9(3) . . . . ?
C3 C2 C1 Se1 5.2(2) . . . . ?
C3 C2 C1 C4 -178.14(18) . . . . ?
C3 C2 C7 C6 179.03(19) . . . . ?
C7 C2 C1 Se1 -174.20(14) . . . . ?
C7 C2 C1 C4 2.5(3) . . . . ?
C7 C2 C3 Cl4 -0.9(3) . . . . ?
C7 C2 C3 N1 179.36(18) . . . . ?
C7 C6 C5 C4 1.8(3) . . . . ?
